data_4030233
loop_
_publ_author_name
'Iwasaki, Masayuki'
'Kaneshika, Wataru'
'Tsuchiya, Yuta'
'Nakajima, Kiyohiko'
'Nishihara, Yasushi'

_publ_section_title
;
 Palladium-catalyzed peri-selective chalcogenation of naphthylamines with
 diaryl disulfides and diselenides via C-H bond cleavage.
;
_journal_issue 23
_journal_name_full 'The Journal of organic chemistry'
_journal_page_first 11330
_journal_page_last 11338
_journal_paper_doi 10.1021/jo502274t
_journal_volume 79
_journal_year 2014
_chemical_formula_moiety 'C22 H16 N2 O S'
_chemical_formula_sum 'C22 H16 N2 O S'
_chemical_formula_weight 356.43
_space_group_IT_number 14
_symmetry_cell_setting monoclinic
_symmetry_Int_Tables_number 14
_symmetry_space_group_name_Hall '-P 2yn'
_symmetry_space_group_name_H-M 'P 1 21/n 1'
_atom_sites_solution_hydrogens geom
_atom_sites_solution_primary direct
_atom_sites_solution_secondary difmap
_audit_creation_method SHELXL-97
_cell_angle_alpha 90.00
_cell_angle_beta 110.23(2)
_cell_angle_gamma 90.00
_cell_formula_units_Z 4
_cell_length_a 7.699(5)
_cell_length_b 28.969(13)
_cell_length_c 8.335(5)
_cell_measurement_reflns_used 10356
_cell_measurement_temperature 298
_cell_measurement_theta_max 27.47
_cell_measurement_theta_min 3.11
_cell_volume 1744.3(17)
_computing_cell_refinement 'RAPID AUTO'
_computing_data_collection 'RAPID AUTO'
_computing_data_reduction 'RAPID AUTO'
_computing_molecular_graphics 'CrystalStructure 4.0 (Rigaku, 2010)'
_computing_publication_material 'CrystalStructure 4.0'
_computing_structure_refinement 'SHELXL-97 (Sheldrick, 2008)'
_computing_structure_solution 'SHELXS-97 (Sheldrick, 2008)'
_diffrn_ambient_temperature 298
_diffrn_detector_area_resol_mean 10.000
_diffrn_measured_fraction_theta_full 0.998
_diffrn_measured_fraction_theta_max 0.998
_diffrn_measurement_device_type 'Rigaku R-AXIS RAPID'
_diffrn_measurement_method \w
_diffrn_radiation_monochromator graphite
_diffrn_radiation_source 'sealed tube'
_diffrn_radiation_type MoKa
_diffrn_radiation_wavelength 0.71075
_diffrn_reflns_av_R_equivalents 0.0614
_diffrn_reflns_av_sigmaI/netI 0.0485
_diffrn_reflns_limit_h_max 9
_diffrn_reflns_limit_h_min -9
_diffrn_reflns_limit_k_max 37
_diffrn_reflns_limit_k_min -37
_diffrn_reflns_limit_l_max 10
_diffrn_reflns_limit_l_min -9
_diffrn_reflns_number 16868
_diffrn_reflns_theta_full 27.46
_diffrn_reflns_theta_max 27.46
_diffrn_reflns_theta_min 3.11
_exptl_absorpt_coefficient_mu 0.199
_exptl_absorpt_correction_T_max 0.9708
_exptl_absorpt_correction_T_min 0.9247
_exptl_absorpt_correction_type numerical
_exptl_absorpt_process_details 'NUMABS (Rigaku, 1999)'
_exptl_crystal_colour colorless
_exptl_crystal_density_diffrn 1.357
_exptl_crystal_density_method 'not measured'
_exptl_crystal_description prism
_exptl_crystal_F_000 744
_exptl_crystal_size_max 0.40
_exptl_crystal_size_mid 0.20
_exptl_crystal_size_min 0.15
_refine_diff_density_max 0.206
_refine_diff_density_min -0.412
_refine_diff_density_rms 0.047
_refine_ls_extinction_method none
_refine_ls_goodness_of_fit_ref 1.042
_refine_ls_hydrogen_treatment refall
_refine_ls_matrix_type full
_refine_ls_number_parameters 299
_refine_ls_number_reflns 3970
_refine_ls_number_restraints 0
_refine_ls_restrained_S_all 1.042
_refine_ls_R_factor_all 0.0922
_refine_ls_R_factor_gt 0.0589
_refine_ls_shift/su_max 0.001
_refine_ls_shift/su_mean 0.000
_refine_ls_structure_factor_coef Fsqd
_refine_ls_weighting_details 'calc w=1/[\s^2^(Fo^2^)+(0.0865P)^2^+0.1304P] where P=(Fo^2^+2Fc^2^)/3'
_refine_ls_weighting_scheme calc
_refine_ls_wR_factor_gt 0.1490
_refine_ls_wR_factor_ref 0.1712
_reflns_number_gt 2516
_reflns_number_total 3970
_reflns_threshold_expression >2sigma(I)
_cod_data_source_file jo502274t_si_001.cif
_cod_data_source_block yn40
_cod_depositor_comments 'Adding full bibliography for 4030233.cif.'
_cod_original_cell_volume 1744.4(16)
_cod_database_code 4030233

loop_
_symmetry_equiv_pos_as_xyz
'x, y, z'
'-x+1/2, y+1/2, -z+1/2'
'-x, -y, -z'
'x-1/2, -y-1/2, z-1/2'

loop_
_atom_site_label
_atom_site_type_symbol
_atom_site_fract_x
_atom_site_fract_y
_atom_site_fract_z
_atom_site_U_iso_or_equiv
_atom_site_adp_type
_atom_site_occupancy
_atom_site_symmetry_multiplicity
_atom_site_calc_flag
S1 S 0.57933(9) 0.17210(2) 0.98133(9) 0.0578(2) Uani 1 1 d
O1 O 0.3086(3) 0.05850(6) 0.5178(3) 0.0806(6) Uani 1 1 d
N1 N 0.5400(3) 0.10114(7) 0.7051(3) 0.0529(5) Uani 1 1 d
N2 N 0.4371(3) 0.17535(7) 0.5058(3) 0.0568(5) Uani 1 1 d
C1 C 0.6389(3) 0.11803(8) 1.0866(3) 0.0526(6) Uani 1 1 d
C2 C 0.6781(4) 0.11989(10) 1.2605(4) 0.0648(7) Uani 1 1 d
C3 C 0.7442(4) 0.08206(12) 1.3666(4) 0.0744(8) Uani 1 1 d
C4 C 0.7747(4) 0.04181(12) 1.2984(4) 0.0691(8) Uani 1 1 d
C5 C 0.7376(3) 0.03725(9) 1.1211(3) 0.0566(6) Uani 1 1 d
C6 C 0.7691(4) -0.00564(10) 1.0553(4) 0.0673(7) Uani 1 1 d
C7 C 0.7320(4) -0.01192(10) 0.8864(4) 0.0691(8) Uani 1 1 d
C8 C 0.6565(4) 0.02427(9) 0.7722(4) 0.0617(7) Uani 1 1 d
C9 C 0.6215(3) 0.06650(8) 0.8290(3) 0.0512(6) Uani 1 1 d
C10 C 0.6643(3) 0.07526(8) 1.0081(3) 0.0494(5) Uani 1 1 d
C11 C 0.3353(3) 0.17049(8) 0.8832(3) 0.0506(5) Uani 1 1 d
C12 C 0.2279(4) 0.13335(9) 0.8966(4) 0.0617(7) Uani 1 1 d
C13 C 0.0392(4) 0.13412(11) 0.8111(4) 0.0728(8) Uani 1 1 d
C14 C -0.0453(4) 0.17149(10) 0.7140(4) 0.0682(7) Uani 1 1 d
C15 C 0.0623(4) 0.20858(10) 0.7012(4) 0.0665(7) Uani 1 1 d
C16 C 0.2502(4) 0.20835(9) 0.7861(4) 0.0603(6) Uani 1 1 d
C17 C 0.3900(4) 0.09507(9) 0.5626(3) 0.0549(6) Uani 1 1 d
C18 C 0.3259(3) 0.13840(8) 0.4601(3) 0.0513(5) Uani 1 1 d
C19 C 0.1600(4) 0.13871(10) 0.3266(4) 0.0663(7) Uani 1 1 d
C20 C 0.1026(4) 0.17935(11) 0.2370(4) 0.0723(8) Uani 1 1 d
C21 C 0.2128(4) 0.21766(11) 0.2822(4) 0.0672(7) Uani 1 1 d
C22 C 0.3778(4) 0.21398(10) 0.4157(3) 0.0638(7) Uani 1 1 d
H1 H 0.577(4) 0.1299(9) 0.729(4) 0.064(8) Uiso 1 1 d
H2 H 0.662(4) 0.1494(11) 1.310(4) 0.075(8) Uiso 1 1 d
H3 H 0.774(4) 0.0842(10) 1.485(5) 0.083(9) Uiso 1 1 d
H4 H 0.824(4) 0.0171(10) 1.370(4) 0.079(9) Uiso 1 1 d
H5 H 0.824(4) -0.0302(11) 1.137(4) 0.086(10) Uiso 1 1 d
H6 H 0.746(4) -0.0404(12) 0.836(4) 0.088(10) Uiso 1 1 d
H7 H 0.626(4) 0.0191(9) 0.649(4) 0.063(7) Uiso 1 1 d
H8 H 0.288(4) 0.1076(10) 0.970(4) 0.074(8) Uiso 1 1 d
H9 H -0.034(5) 0.1092(11) 0.823(4) 0.085(9) Uiso 1 1 d
H10 H -0.174(4) 0.1713(9) 0.653(4) 0.065(8) Uiso 1 1 d
H11 H 0.003(5) 0.2332(11) 0.626(4) 0.088(10) Uiso 1 1 d
H12 H 0.322(4) 0.2361(10) 0.782(4) 0.081(9) Uiso 1 1 d
H13 H 0.087(4) 0.1133(10) 0.300(4) 0.069(8) Uiso 1 1 d
H14 H -0.008(5) 0.1795(10) 0.134(4) 0.092(10) Uiso 1 1 d
H15 H 0.174(5) 0.2472(11) 0.223(4) 0.087(10) Uiso 1 1 d
H16 H 0.462(5) 0.2416(11) 0.446(4) 0.082(9) Uiso 1 1 d

loop_
_atom_site_aniso_label
_atom_site_aniso_U_11
_atom_site_aniso_U_22
_atom_site_aniso_U_33
_atom_site_aniso_U_23
_atom_site_aniso_U_13
_atom_site_aniso_U_12
S1 0.0526(4) 0.0493(4) 0.0651(4) -0.0041(3) 0.0123(3) -0.0046(3)
O1 0.0783(14) 0.0604(11) 0.0831(15) -0.0010(10) 0.0023(11) -0.0139(10)
N1 0.0569(13) 0.0504(11) 0.0464(11) 0.0022(9) 0.0115(9) -0.0032(9)
N2 0.0562(13) 0.0602(12) 0.0464(11) 0.0044(9) 0.0081(9) -0.0056(9)
C1 0.0453(13) 0.0538(13) 0.0542(14) -0.0032(11) 0.0113(11) -0.0035(10)
C2 0.0664(18) 0.0715(17) 0.0549(15) -0.0078(14) 0.0191(13) -0.0024(14)
C3 0.076(2) 0.094(2) 0.0477(16) 0.0037(16) 0.0145(14) -0.0058(16)
C4 0.0656(18) 0.0748(18) 0.0575(16) 0.0167(15) 0.0094(14) -0.0066(14)
C5 0.0470(14) 0.0587(14) 0.0571(15) 0.0091(11) 0.0089(11) -0.0027(10)
C6 0.0628(17) 0.0554(15) 0.0729(19) 0.0121(14) 0.0096(14) 0.0045(12)
C7 0.0713(19) 0.0494(14) 0.082(2) -0.0005(14) 0.0208(16) 0.0054(12)
C8 0.0671(17) 0.0549(14) 0.0616(17) -0.0035(13) 0.0203(14) 0.0015(12)
C9 0.0479(13) 0.0503(12) 0.0524(14) 0.0041(11) 0.0134(11) -0.0019(10)
C10 0.0403(12) 0.0520(12) 0.0507(13) 0.0044(10) 0.0090(10) -0.0036(9)
C11 0.0497(13) 0.0493(12) 0.0507(13) -0.0058(10) 0.0145(11) 0.0006(10)
C12 0.0542(15) 0.0529(14) 0.0724(18) 0.0056(13) 0.0149(13) -0.0013(11)
C13 0.0555(17) 0.0655(17) 0.091(2) 0.0033(15) 0.0180(15) -0.0094(13)
C14 0.0497(16) 0.0759(19) 0.0718(18) -0.0019(14) 0.0118(14) 0.0049(13)
C15 0.0641(18) 0.0684(17) 0.0649(17) 0.0061(14) 0.0194(14) 0.0122(14)
C16 0.0641(17) 0.0524(14) 0.0670(16) 0.0033(12) 0.0262(14) 0.0016(12)
C17 0.0543(15) 0.0561(13) 0.0526(14) 0.0000(11) 0.0164(12) -0.0045(11)
C18 0.0502(14) 0.0570(13) 0.0449(12) 0.0002(11) 0.0144(10) -0.0005(11)
C19 0.0539(16) 0.0679(17) 0.0666(17) 0.0013(14) 0.0075(13) -0.0085(13)
C20 0.0545(16) 0.0805(19) 0.0642(18) 0.0106(14) -0.0019(14) 0.0011(14)
C21 0.0697(19) 0.0657(16) 0.0575(16) 0.0114(13) 0.0110(14) 0.0004(14)
C22 0.0671(17) 0.0620(15) 0.0515(15) 0.0062(13) 0.0069(13) -0.0091(13)

loop_
_atom_type_symbol
_atom_type_description
_atom_type_scat_dispersion_real
_atom_type_scat_dispersion_imag
_atom_type_scat_source
C C 0.0033 0.0016 'International Tables Vol C Tables 4.2.6.8 and 6.1.1.4'
H H 0.0000 0.0000 'International Tables Vol C Tables 4.2.6.8 and 6.1.1.4'
N N 0.0061 0.0033 'International Tables Vol C Tables 4.2.6.8 and 6.1.1.4'
O O 0.0106 0.0060 'International Tables Vol C Tables 4.2.6.8 and 6.1.1.4'
S S 0.1246 0.1234 'International Tables Vol C Tables 4.2.6.8 and 6.1.1.4'

loop_
_geom_angle_atom_site_label_1
_geom_angle_atom_site_label_2
_geom_angle_atom_site_label_3
_geom_angle
C11 S1 C1 104.86(11)
C17 N1 C9 125.1(2)
C17 N1 H1 115.7(19)
C9 N1 H1 118.4(19)
C22 N2 C18 116.6(2)
C2 C1 C10 119.7(2)
C2 C1 S1 114.3(2)
C10 C1 S1 125.78(19)
C1 C2 C3 122.5(3)
C1 C2 H2 117.7(18)
C3 C2 H2 119.8(18)
C4 C3 C2 119.4(3)
C4 C3 H3 119.1(19)
C2 C3 H3 121.4(19)
C3 C4 C5 121.3(3)
C3 C4 H4 119.4(19)
C5 C4 H4 119(2)
C4 C5 C6 119.3(3)
C4 C5 C10 120.5(3)
C6 C5 C10 120.2(3)
C7 C6 C5 121.4(3)
C7 C6 H5 121.0(19)
C5 C6 H5 117.6(19)
C6 C7 C8 119.8(3)
C6 C7 H6 124(2)
C8 C7 H6 116(2)
C9 C8 C7 121.2(3)
C9 C8 H7 119.5(15)
C7 C8 H7 119.3(15)
C8 C9 N1 118.0(2)
C8 C9 C10 121.0(2)
N1 C9 C10 121.1(2)
C5 C10 C9 116.4(2)
C5 C10 C1 116.5(2)
C9 C10 C1 127.1(2)
C12 C11 C16 119.1(2)
C12 C11 S1 123.4(2)
C16 C11 S1 117.42(19)
C13 C12 C11 119.8(3)
C13 C12 H8 121.5(18)
C11 C12 H8 118.6(18)
C14 C13 C12 121.1(3)
C14 C13 H9 119(2)
C12 C13 H9 120(2)
C13 C14 C15 118.9(3)
C13 C14 H10 120.4(16)
C15 C14 H10 120.6(16)
C16 C15 C14 120.6(3)
C16 C15 H11 121(2)
C14 C15 H11 118(2)
C15 C16 C11 120.4(3)
C15 C16 H12 119.0(19)
C11 C16 H12 120.6(19)
O1 C17 N1 125.0(2)
O1 C17 C18 121.2(2)
N1 C17 C18 113.8(2)
N2 C18 C19 123.3(2)
N2 C18 C17 117.0(2)
C19 C18 C17 119.8(2)
C18 C19 C20 118.5(3)
C18 C19 H13 121.1(19)
C20 C19 H13 120.3(19)
C21 C20 C19 119.3(3)
C21 C20 H14 120.3(18)
C19 C20 H14 119.9(18)
C20 C21 C22 118.1(3)
C20 C21 H15 121.1(19)
C22 C21 H15 120.7(19)
N2 C22 C21 124.1(3)
N2 C22 H16 117.5(18)
C21 C22 H16 118.3(18)

loop_
_geom_bond_atom_site_label_1
_geom_bond_atom_site_label_2
_geom_bond_distance
S1 C11 1.772(3)
S1 C1 1.776(3)
O1 C17 1.222(3)
N1 C17 1.351(3)
N1 C9 1.421(3)
N1 H1 0.88(3)
N2 C22 1.337(3)
N2 C18 1.341(3)
C1 C2 1.376(4)
C1 C10 1.445(3)
C2 C3 1.389(4)
C2 H2 0.97(3)
C3 C4 1.353(5)
C3 H3 0.94(3)
C4 C5 1.411(4)
C4 H4 0.92(3)
C5 C6 1.413(4)
C5 C10 1.432(3)
C6 C7 1.349(4)
C6 H5 0.97(3)
C7 C8 1.400(4)
C7 H6 0.95(3)
C8 C9 1.372(3)
C8 H7 0.98(3)
C9 C10 1.436(3)
C11 C12 1.385(4)
C11 C16 1.386(4)
C12 C13 1.379(4)
C12 H8 0.97(3)
C13 C14 1.373(4)
C13 H9 0.94(3)
C14 C15 1.383(4)
C14 H10 0.94(3)
C15 C16 1.374(4)
C15 H11 0.95(3)
C16 H12 0.98(3)
C17 C18 1.503(3)
C18 C19 1.373(4)
C19 C20 1.382(4)
C19 H13 0.91(3)
C20 C21 1.368(4)
C20 H14 0.98(4)
C21 C22 1.373(4)
C21 H15 0.98(3)
C22 H16 1.00(3)

loop_
_geom_torsion_atom_site_label_1
_geom_torsion_atom_site_label_2
_geom_torsion_atom_site_label_3
_geom_torsion_atom_site_label_4
_geom_torsion
C11 S1 C1 C2 -102.7(2)
C11 S1 C1 C10 83.1(2)
C10 C1 C2 C3 0.8(4)
S1 C1 C2 C3 -173.8(2)
C1 C2 C3 C4 1.1(5)
C2 C3 C4 C5 -1.1(5)
C3 C4 C5 C6 -179.1(3)
C3 C4 C5 C10 -0.7(4)
C4 C5 C6 C7 178.5(3)
C10 C5 C6 C7 0.1(4)
C5 C6 C7 C8 -1.5(5)
C6 C7 C8 C9 0.9(4)
C7 C8 C9 N1 -178.3(2)
C7 C8 C9 C10 1.1(4)
C17 N1 C9 C8 48.5(4)
C17 N1 C9 C10 -130.9(3)
C4 C5 C10 C9 -176.6(2)
C6 C5 C10 C9 1.8(4)
C4 C5 C10 C1 2.5(4)
C6 C5 C10 C1 -179.1(2)
C8 C9 C10 C5 -2.4(3)
N1 C9 C10 C5 177.0(2)
C8 C9 C10 C1 178.6(2)
N1 C9 C10 C1 -2.0(4)
C2 C1 C10 C5 -2.5(3)
S1 C1 C10 C5 171.41(18)
C2 C1 C10 C9 176.5(2)
S1 C1 C10 C9 -9.6(4)
C1 S1 C11 C12 0.9(3)
C1 S1 C11 C16 -178.0(2)
C16 C11 C12 C13 1.2(4)
S1 C11 C12 C13 -177.7(2)
C11 C12 C13 C14 -0.8(5)
C12 C13 C14 C15 0.7(5)
C13 C14 C15 C16 -0.9(4)
C14 C15 C16 C11 1.3(4)
C12 C11 C16 C15 -1.5(4)
S1 C11 C16 C15 177.5(2)
C9 N1 C17 O1 -3.0(4)
C9 N1 C17 C18 176.1(2)
C22 N2 C18 C19 1.0(4)
C22 N2 C18 C17 -179.0(2)
O1 C17 C18 N2 -171.4(2)
N1 C17 C18 N2 9.4(3)
O1 C17 C18 C19 8.7(4)
N1 C17 C18 C19 -170.5(2)
N2 C18 C19 C20 -1.4(4)
C17 C18 C19 C20 178.5(3)
C18 C19 C20 C21 0.7(5)
C19 C20 C21 C22 0.2(5)
C18 N2 C22 C21 0.1(4)
C20 C21 C22 N2 -0.7(5)

loop_
_cod_changelog_entry_id
_cod_changelog_entry_author
_cod_changelog_entry_date
_cod_changelog_entry_text
1 'Vaitkus, Antanas' 2024-11-16T00:52:33+02:00
;
 Replaced the '\~A\^A\/Y' character sequence with the backslash character ('\')
 in multiple data values.
;
